data_4325178
loop_
_publ_author_name
'Choong-Sun Lim'
'Joseph Jankolovits'
'Peng Zhao'
'Jeff W. Kampf'
'Vincent L. Pecoraro'

_publ_contact_author vlpec@umich.edu
_publ_section_title
;
 Gd(III)[15-Metallacrown-5] Recognition of Chiral \a-Amino Acid Analogues
;
_journal_name_full 'Inorganic Chemistry'
_journal_page_first 4832
_journal_page_last 4841
_journal_paper_doi 10.1021/ic102579t
_journal_volume 50
_journal_year 2011
_chemical_formula_moiety 'C54 H61 Cu5 Gd N12 O19 , 2(N O3), 6(H2O) '
_chemical_formula_sum 'C54 H79 Cu5 Gd N14 O30'
_chemical_formula_weight 1879.26
_chemical_name_systematic
;
 ?
;
_space_group_IT_number 19
_symmetry_cell_setting orthorhombic
_symmetry_space_group_name_Hall 'P 2ac 2ab'
_symmetry_space_group_name_H-M 'P 21 21 21'
_atom_sites_solution_hydrogens geom
_atom_sites_solution_primary direct
_atom_sites_solution_secondary difmap
_audit_creation_method SHELXL-97
_cell_angle_alpha 90.00
_cell_angle_beta 90.00
_cell_angle_gamma 90.00
_cell_formula_units_Z 4
_cell_length_a 15.092(3)
_cell_length_b 16.734(3)
_cell_length_c 28.419(5)
_cell_measurement_reflns_used 6902
_cell_measurement_temperature 118(2)
_cell_measurement_theta_max 28.18
_cell_measurement_theta_min 2.79
_cell_volume 7177(2)
_computing_cell_refinement 'Bruker SMART'
_computing_data_collection 'Bruker SMART'
_computing_data_reduction 'Bruker SHELXTL'
_computing_molecular_graphics 'Bruker SHELXTL'
_computing_publication_material 'Bruker SHELXTL'
_computing_structure_refinement 'Bruker SHELXTL'
_computing_structure_solution 'Bruker SHELXTL'
_diffrn_ambient_temperature 118(2)
_diffrn_measured_fraction_theta_full 0.998
_diffrn_measured_fraction_theta_max 0.998
_diffrn_measurement_device_type 'CCD area detector'
_diffrn_measurement_method 'phi and omega scans'
_diffrn_radiation_monochromator graphite
_diffrn_radiation_source 'fine-focus sealed tube'
_diffrn_radiation_type MoK\a
_diffrn_radiation_wavelength 0.71073
_diffrn_reflns_av_R_equivalents 0.0767
_diffrn_reflns_av_sigmaI/netI 0.0625
_diffrn_reflns_limit_h_max 18
_diffrn_reflns_limit_h_min -18
_diffrn_reflns_limit_k_max 20
_diffrn_reflns_limit_k_min -20
_diffrn_reflns_limit_l_max 35
_diffrn_reflns_limit_l_min -35
_diffrn_reflns_number 66765
_diffrn_reflns_theta_full 26.37
_diffrn_reflns_theta_max 26.37
_diffrn_reflns_theta_min 2.78
_exptl_absorpt_coefficient_mu 2.459
_exptl_absorpt_correction_T_max 0.8665
_exptl_absorpt_correction_T_min 0.6944
_exptl_absorpt_correction_type multi-scan
_exptl_absorpt_process_details
;
 Blessing, R. Acta Cryst. (1995) A51 33-38'
 Sheldrick, G.  SADABS (Version 2.10) Bruker/Siemens area
 detector absorption and other corrections, University of
 Gottingen, Germany 2003.
;
_exptl_crystal_colour blue
_exptl_crystal_density_diffrn 1.739
_exptl_crystal_description plate
_exptl_crystal_F_000 3800
_exptl_crystal_size_max 0.16
_exptl_crystal_size_mid 0.15
_exptl_crystal_size_min 0.06
_refine_diff_density_max 0.921
_refine_diff_density_min -1.289
_refine_diff_density_rms 0.136
_refine_ls_abs_structure_details 'Flack H D (1983), Acta Cryst. A39, 876-881'
_refine_ls_abs_structure_Flack 0.004(11)
_refine_ls_extinction_coef 0.00260(8)
_refine_ls_extinction_expression Fc^*^=kFc[1+0.001xFc^2^\l^3^/sin(2\q)]^-1/4^
_refine_ls_extinction_method SHELXL
_refine_ls_goodness_of_fit_ref 1.058
_refine_ls_hydrogen_treatment mixed
_refine_ls_matrix_type full
_refine_ls_number_parameters 934
_refine_ls_number_reflns 14649
_refine_ls_number_restraints 0
_refine_ls_restrained_S_all 1.058
_refine_ls_R_factor_all 0.0627
_refine_ls_R_factor_gt 0.0471
_refine_ls_shift/su_max 0.001
_refine_ls_shift/su_mean 0.000
_refine_ls_structure_factor_coef Fsqd
_refine_ls_weighting_details 'calc w=1/[\s^2^(Fo^2^)+(0.0572P)^2^+11.7390P] where P=(Fo^2^+2Fc^2^)/3'
_refine_ls_weighting_scheme calc
_refine_ls_wR_factor_gt 0.1065
_refine_ls_wR_factor_ref 0.1116
_reflns_number_gt 12496
_reflns_number_total 14649
_reflns_threshold_expression >2sigma(I)
_cod_data_source_file ic102579t_si_001_1.cif
_cod_data_source_block 1-S-2
_cod_database_code 4325178

loop_
_symmetry_equiv_pos_as_xyz
'x, y, z'
'-x+1/2, -y, z+1/2'
'-x, y+1/2, -z+1/2'
'x+1/2, -y+1/2, -z'

loop_
_atom_site_label
_atom_site_type_symbol
_atom_site_fract_x
_atom_site_fract_y
_atom_site_fract_z
_atom_site_U_iso_or_equiv
_atom_site_adp_type
_atom_site_occupancy
_atom_site_symmetry_multiplicity
_atom_site_calc_flag
_atom_site_refinement_flags
Gd1 Gd 0.293118(15) 0.258287(14) 0.147663(9) 0.01595(5) Uani 1 1 d .
Cu1 Cu 0.08043(4) 0.39112(4) 0.14726(3) 0.02038(14) Uani 1 1 d .
Cu2 Cu 0.27939(4) 0.36452(4) 0.02617(2) 0.02188(16) Uani 1 1 d .
Cu3 Cu 0.52872(4) 0.25929(4) 0.09267(2) 0.02000(15) Uani 1 1 d .
Cu4 Cu 0.45479(4) 0.15881(4) 0.23717(2) 0.02075(15) Uani 1 1 d .
Cu5 Cu 0.16444(4) 0.21974(4) 0.26611(2) 0.01941(15) Uani 1 1 d .
O1 O 0.1751(2) 0.4281(2) 0.01660(14) 0.0279(10) Uani 1 1 d .
O2 O 0.2285(2) 0.3402(2) 0.08691(13) 0.0212(9) Uani 1 1 d .
O3 O 0.5374(2) 0.3097(2) 0.03058(13) 0.0222(9) Uani 1 1 d .
O4 O 0.4022(2) 0.2742(2) 0.08570(12) 0.0203(9) Uani 1 1 d .
O5 O 0.5759(2) 0.1516(2) 0.21658(13) 0.0236(9) Uani 1 1 d .
O6 O 0.4298(2) 0.2018(2) 0.17557(13) 0.0193(8) Uani 1 1 d .
O7 O 0.2308(2) 0.1609(2) 0.31339(13) 0.0226(9) Uani 1 1 d .
O8 O 0.2751(2) 0.2251(2) 0.23181(13) 0.0234(9) Uani 1 1 d .
O9 O 0.0039(2) 0.3798(2) 0.20202(13) 0.0217(9) Uani 1 1 d .
O10 O 0.1561(2) 0.3151(2) 0.17877(13) 0.0192(9) Uani 1 1 d .
O100 O 0.2676(3) 0.1562(3) 0.08543(15) 0.0380(12) Uani 1 1 d .
O101 O 0.1958(3) 0.1383(2) 0.15143(15) 0.0366(11) Uani 1 1 d .
O102 O 0.1749(5) 0.0385(4) 0.0902(3) 0.103(3) Uani 1 1 d .
O103 O 0.3512(2) 0.3743(2) 0.17627(13) 0.0208(9) Uani 1 1 d .
O104 O 0.4545(3) 0.4661(3) 0.18372(15) 0.0322(11) Uani 1 1 d .
O105 O 0.5742(3) 0.3805(3) 0.12785(15) 0.0364(11) Uani 1 1 d .
H10L H 0.6254 0.4021 0.1254 0.055 Uiso 1 1 d R
H1M H 0.5317 0.4006 0.1440 0.055 Uiso 1 1 d R
O106 O 0.2160(3) 0.2108(3) -0.00624(16) 0.0458(13) Uani 1 1 d .
O107 O 0.1090(3) 0.0956(2) 0.23334(15) 0.0336(11) Uani 1 1 d .
H10N H 0.0767 0.0615 0.2477 0.050 Uiso 1 1 d R
H10O H 0.1264 0.0906 0.2049 0.050 Uiso 1 1 d R
O200 O 0.1551(4) 0.4714(4) 0.39897(19) 0.0732(19) Uani 1 1 d .
O201 O 0.2664(3) 0.4914(3) 0.35241(19) 0.0458(12) Uani 1 1 d .
O202 O 0.1801(3) 0.3898(3) 0.34100(16) 0.0424(13) Uani 1 1 d .
O203 O 0.0815(4) 0.5567(4) 0.2535(2) 0.0696(18) Uani 1 1 d .
O204 O 0.0508(4) 0.6008(3) 0.1811(2) 0.0574(15) Uani 1 1 d .
O205 O 0.1574(3) 0.5141(3) 0.19216(17) 0.0481(14) Uani 1 1 d .
O206 O 0.4481(4) 0.1091(3) 0.03915(19) 0.0577(15) Uani 1 1 d .
O207 O -0.1788(3) 0.5090(3) 0.11882(17) 0.0384(12) Uani 1 1 d .
O208 O 0.6853(3) 0.4487(3) 0.05942(18) 0.0436(13) Uani 1 1 d .
O209 O 0.1195(3) 0.4573(3) -0.07307(16) 0.0370(12) Uani 1 1 d .
O210 O -0.1563(3) 0.4619(3) 0.20767(16) 0.0415(12) Uani 1 1 d .
N1 N 0.0175(3) 0.4758(3) 0.11054(17) 0.0260(12) Uani 1 1 d .
H1A H -0.0427 0.4674 0.1125 0.031 Uiso 1 1 calc R
H1B H 0.0295 0.5250 0.1236 0.031 Uiso 1 1 calc R
N2 N 0.1524(3) 0.3875(3) 0.09259(16) 0.0203(10) Uani 1 1 d .
N3 N 0.3485(3) 0.3856(3) -0.03429(16) 0.0241(11) Uani 1 1 d .
H3A H 0.3393 0.3451 -0.0556 0.029 Uiso 1 1 calc R
H3B H 0.3310 0.4331 -0.0477 0.029 Uiso 1 1 calc R
N4 N 0.3879(3) 0.3139(3) 0.04373(16) 0.0208(11) Uani 1 1 d .
N5 N 0.6498(3) 0.2086(3) 0.09895(16) 0.0213(11) Uani 1 1 d .
H5A H 0.6526 0.1633 0.0806 0.026 Uiso 1 1 calc R
H5B H 0.6925 0.2437 0.0886 0.026 Uiso 1 1 calc R
N6 N 0.5111(3) 0.2055(3) 0.15048(17) 0.0203(10) Uani 1 1 d .
N7 N 0.4671(3) 0.1152(3) 0.30123(16) 0.0204(11) Uani 1 1 d .
H7A H 0.4980 0.0679 0.3000 0.024 Uiso 1 1 calc R
H7B H 0.4990 0.1505 0.3194 0.024 Uiso 1 1 calc R
N8 N 0.3381(3) 0.1816(3) 0.25836(16) 0.0211(11) Uani 1 1 d .
N9 N 0.0541(3) 0.2487(3) 0.30277(16) 0.0267(11) Uani 1 1 d .
H9A H 0.0238 0.2028 0.3104 0.032 Uiso 1 1 calc R
H9B H 0.0702 0.2735 0.3304 0.032 Uiso 1 1 calc R
N10 N 0.1150(3) 0.2911(3) 0.22097(15) 0.0177(10) Uani 1 1 d .
N100 N 0.2145(4) 0.1136(3) 0.1100(2) 0.0429(15) Uani 1 1 d .
N101 N 0.2631(3) 0.4191(4) 0.25185(19) 0.0374(14) Uani 1 1 d .
H10A H 0.2284 0.4548 0.2363 0.056 Uiso 1 1 calc R
H10B H 0.2466 0.4171 0.2826 0.056 Uiso 1 1 calc R
H10C H 0.2566 0.3698 0.2387 0.056 Uiso 1 1 calc R
N200 N 0.1990(4) 0.4508(4) 0.36420(19) 0.0407(15) Uani 1 1 d .
N201 N 0.0979(4) 0.5585(4) 0.2095(2) 0.0554(19) Uani 1 1 d .
C1 C 0.1306(4) 0.4290(3) 0.05544(19) 0.0212(13) Uani 1 1 d .
C2 C 0.0448(3) 0.4761(4) 0.0601(2) 0.0240(13) Uani 1 1 d .
H2A H -0.0019 0.4472 0.0418 0.029 Uiso 1 1 calc R
C3 C 0.0518(4) 0.5600(3) 0.0404(2) 0.0268(14) Uani 1 1 d .
H3C H 0.0743 0.5575 0.0077 0.032 Uiso 1 1 calc R
H3D H 0.0946 0.5911 0.0594 0.032 Uiso 1 1 calc R
C4 C -0.0384(3) 0.6023(3) 0.0409(2) 0.0218(13) Uani 1 1 d .
C5 C -0.1080(4) 0.5715(4) 0.0142(2) 0.0261(14) Uani 1 1 d .
H5C H -0.1000 0.5251 -0.0046 0.031 Uiso 1 1 calc R
C6 C -0.1905(4) 0.6110(4) 0.0158(2) 0.0273(14) Uani 1 1 d .
H6A H -0.2392 0.5901 -0.0015 0.033 Uiso 1 1 calc R
C7 C -0.2012(4) 0.6790(3) 0.04173(19) 0.0270(13) Uani 1 1 d .
H7C H -0.2569 0.7055 0.0416 0.032 Uiso 1 1 calc R
C8 C -0.1322(4) 0.7101(4) 0.0684(2) 0.0321(16) Uani 1 1 d .
H8A H -0.1403 0.7573 0.0864 0.038 Uiso 1 1 calc R
C9 C -0.0498(4) 0.6703(3) 0.0681(2) 0.0272(14) Uani 1 1 d .
H9C H -0.0021 0.6900 0.0866 0.033 Uiso 1 1 calc R
C10 C 0.4574(4) 0.3318(4) 0.0191(2) 0.0248(13) Uani 1 1 d .
C11 C 0.4431(3) 0.3892(4) -0.0204(2) 0.0247(14) Uani 1 1 d .
H11A H 0.4801 0.3720 -0.0478 0.030 Uiso 1 1 calc R
C12 C 0.4705(4) 0.4750(4) -0.0063(2) 0.0280(15) Uani 1 1 d .
H12A H 0.5274 0.4724 0.0109 0.034 Uiso 1 1 calc R
H12B H 0.4807 0.5064 -0.0353 0.034 Uiso 1 1 calc R
C13 C 0.4030(4) 0.5190(4) 0.0241(2) 0.0264(14) Uani 1 1 d .
C14 C 0.3534(4) 0.5803(4) 0.0055(3) 0.0352(17) Uani 1 1 d .
H14A H 0.3623 0.5965 -0.0262 0.042 Uiso 1 1 calc R
C15 C 0.2897(4) 0.6190(4) 0.0332(2) 0.0363(16) Uani 1 1 d .
H15A H 0.2551 0.6607 0.0197 0.044 Uiso 1 1 calc R
C16 C 0.2761(4) 0.5981(4) 0.0791(3) 0.0366(17) Uani 1 1 d .
H16A H 0.2329 0.6252 0.0975 0.044 Uiso 1 1 calc R
C17 C 0.3262(4) 0.5370(4) 0.0988(2) 0.0327(16) Uani 1 1 d .
H17A H 0.3168 0.5215 0.1305 0.039 Uiso 1 1 calc R
C18 C 0.3911(4) 0.4978(3) 0.0714(2) 0.0255(14) Uani 1 1 d .
H18A H 0.4266 0.4570 0.0850 0.031 Uiso 1 1 calc R
C19 C 0.5793(3) 0.1797(3) 0.1745(2) 0.0231(13) Uani 1 1 d .
C20 C 0.6673(3) 0.1872(3) 0.1490(2) 0.0212(12) Uani 1 1 d .
H20A H 0.6984 0.1345 0.1500 0.025 Uiso 1 1 calc R
C21 C 0.7263(3) 0.2504(4) 0.1724(2) 0.0265(13) Uani 1 1 d .
H21A H 0.6988 0.3037 0.1687 0.032 Uiso 1 1 calc R
H21B H 0.7309 0.2389 0.2065 0.032 Uiso 1 1 calc R
C22 C 0.8185(3) 0.2512(3) 0.1508(2) 0.0250(12) Uani 1 1 d .
C23 C 0.8829(4) 0.1967(4) 0.1659(2) 0.0304(15) Uani 1 1 d .
H23A H 0.8702 0.1607 0.1909 0.037 Uiso 1 1 calc R
C24 C 0.9657(4) 0.1958(4) 0.1441(3) 0.0415(17) Uani 1 1 d .
H24A H 1.0102 0.1607 0.1556 0.050 Uiso 1 1 calc R
C25 C 0.9847(4) 0.2446(4) 0.1062(2) 0.0383(16) Uani 1 1 d .
H25A H 1.0414 0.2430 0.0917 0.046 Uiso 1 1 calc R
C26 C 0.9201(4) 0.2954(4) 0.0898(3) 0.0413(17) Uani 1 1 d .
H26A H 0.9313 0.3271 0.0627 0.050 Uiso 1 1 calc R
C27 C 0.8363(4) 0.3012(4) 0.1130(2) 0.0356(16) Uani 1 1 d .
H27A H 0.7933 0.3387 0.1026 0.043 Uiso 1 1 calc R
C28 C 0.3115(3) 0.1521(3) 0.29711(19) 0.0206(13) Uani 1 1 d .
C29 C 0.3779(4) 0.1008(3) 0.3238(2) 0.0223(13) Uani 1 1 d .
H29A H 0.3619 0.0436 0.3184 0.027 Uiso 1 1 calc R
C30 C 0.3794(4) 0.1149(3) 0.3775(2) 0.0238(13) Uani 1 1 d .
H30A H 0.3183 0.1086 0.3896 0.029 Uiso 1 1 calc R
H30B H 0.4162 0.0727 0.3921 0.029 Uiso 1 1 calc R
C31 C 0.4139(3) 0.1946(3) 0.39340(19) 0.0204(13) Uani 1 1 d .
C32 C 0.4979(4) 0.2011(4) 0.4151(2) 0.0310(15) Uani 1 1 d .
H32A H 0.5327 0.1545 0.4198 0.037 Uiso 1 1 calc R
C33 C 0.5298(4) 0.2746(4) 0.4296(2) 0.0386(17) Uani 1 1 d .
H33A H 0.5864 0.2780 0.4441 0.046 Uiso 1 1 calc R
C34 C 0.4810(4) 0.3419(4) 0.4233(2) 0.0353(16) Uani 1 1 d .
H34A H 0.5040 0.3923 0.4327 0.042 Uiso 1 1 calc R
C35 C 0.3964(4) 0.3368(4) 0.4030(2) 0.0323(16) Uani 1 1 d .
H35A H 0.3609 0.3834 0.3999 0.039 Uiso 1 1 calc R
C36 C 0.3652(4) 0.2645(3) 0.3875(2) 0.0288(14) Uani 1 1 d .
H36A H 0.3091 0.2620 0.3724 0.035 Uiso 1 1 calc R
C37 C 0.0402(3) 0.3273(3) 0.2292(2) 0.0207(13) Uani 1 1 d .
C38 C -0.0051(3) 0.3027(3) 0.27528(19) 0.0193(13) Uani 1 1 d .
H38A H -0.0598 0.2720 0.2670 0.023 Uiso 1 1 calc R
C39 C -0.0336(4) 0.3768(4) 0.3040(2) 0.0256(14) Uani 1 1 d .
H39A H 0.0195 0.4084 0.3124 0.031 Uiso 1 1 calc R
H39B H -0.0726 0.4109 0.2844 0.031 Uiso 1 1 calc R
C40 C -0.0826(4) 0.3532(3) 0.3486(2) 0.0344(15) Uani 1 1 d .
C41 C -0.1683(5) 0.3237(4) 0.3449(3) 0.048(2) Uani 1 1 d .
H41A H -0.1961 0.3186 0.3151 0.057 Uiso 1 1 calc R
C42 C -0.2130(7) 0.3014(5) 0.3862(4) 0.073(2) Uani 1 1 d .
H42A H -0.2719 0.2818 0.3840 0.087 Uiso 1 1 calc R
C43 C -0.1762(6) 0.3069(5) 0.4272(3) 0.069(2) Uani 1 1 d .
H43A H -0.2080 0.2902 0.4543 0.082 Uiso 1 1 calc R
C44 C -0.0912(7) 0.3368(5) 0.4321(3) 0.064(2) Uani 1 1 d .
H44A H -0.0654 0.3413 0.4624 0.077 Uiso 1 1 calc R
C45 C -0.0436(6) 0.3602(4) 0.3926(2) 0.050(2) Uani 1 1 d .
H45A H 0.0148 0.3807 0.3957 0.060 Uiso 1 1 calc R
C100 C 0.3908(4) 0.4275(4) 0.1981(2) 0.0304(15) Uani 1 1 d .
C101 C 0.3580(4) 0.4444(5) 0.2485(2) 0.0383(18) Uani 1 1 d .
H10D H 0.3654 0.5020 0.2569 0.046 Uiso 1 1 calc R
C102 C 0.4124(4) 0.3893(4) 0.2820(2) 0.0323(16) Uani 1 1 d .
H10E H 0.3830 0.3876 0.3131 0.039 Uiso 1 1 calc R
H10F H 0.4129 0.3344 0.2691 0.039 Uiso 1 1 calc R
C103 C 0.5066(4) 0.4173(4) 0.2884(2) 0.0333(16) Uani 1 1 d .
C104 C 0.5739(4) 0.3882(5) 0.2599(3) 0.0429(18) Uani 1 1 d .
H10G H 0.5606 0.3469 0.2380 0.051 Uiso 1 1 calc R
C105 C 0.6600(5) 0.4171(4) 0.2621(3) 0.0435(19) Uani 1 1 d .
H10H H 0.7044 0.3976 0.2414 0.052 Uiso 1 1 calc R
C106 C 0.6798(5) 0.4755(5) 0.2955(3) 0.046(2) Uani 1 1 d .
H10I H 0.7386 0.4952 0.2984 0.055 Uiso 1 1 calc R
C107 C 0.6116(4) 0.5055(4) 0.3251(3) 0.0420(19) Uani 1 1 d .
H10J H 0.6248 0.5459 0.3475 0.050 Uiso 1 1 calc R
C108 C 0.5260(4) 0.4764(4) 0.3216(3) 0.0378(17) Uani 1 1 d .
H10K H 0.4808 0.4963 0.3417 0.045 Uiso 1 1 calc R

loop_
_atom_site_aniso_label
_atom_site_aniso_U_11
_atom_site_aniso_U_22
_atom_site_aniso_U_33
_atom_site_aniso_U_23
_atom_site_aniso_U_13
_atom_site_aniso_U_12
Gd1 0.00512(9) 0.01888(12) 0.02384(11) 0.00059(11) 0.00079(10) 0.00053(9)
Cu1 0.0078(3) 0.0281(3) 0.0252(3) 0.0044(3) 0.0031(3) 0.0055(2)
Cu2 0.0073(3) 0.0341(4) 0.0242(3) 0.0029(3) 0.0014(3) 0.0047(3)
Cu3 0.0052(3) 0.0272(3) 0.0276(3) 0.0026(3) 0.0024(2) 0.0022(3)
Cu4 0.0070(3) 0.0283(3) 0.0269(3) 0.0015(3) 0.0006(3) 0.0038(3)
Cu5 0.0060(3) 0.0275(3) 0.0247(3) 0.0030(3) 0.0012(3) 0.0016(2)
O1 0.0121(18) 0.041(2) 0.030(2) 0.0069(19) 0.0065(17) 0.0034(17)
O2 0.0107(16) 0.0293(18) 0.0236(18) 0.0038(15) 0.0021(14) 0.0121(14)
O3 0.0054(16) 0.035(2) 0.026(2) 0.0009(17) 0.0025(16) 0.0022(15)
O4 0.0089(16) 0.033(2) 0.0188(17) -0.0008(15) 0.0018(14) 0.0004(15)
O5 0.0094(17) 0.035(2) 0.026(2) 0.0060(17) 0.0006(15) 0.0094(16)
O6 0.0046(15) 0.0257(18) 0.0275(18) 0.0028(15) 0.0034(14) 0.0034(14)
O7 0.0088(17) 0.028(2) 0.031(2) 0.0059(17) 0.0022(15) -0.0021(15)
O8 0.0084(16) 0.032(2) 0.029(2) 0.0067(17) 0.0001(15) 0.0032(15)
O9 0.0118(17) 0.030(2) 0.024(2) 0.0015(17) 0.0009(15) 0.0084(16)
O10 0.0089(16) 0.029(2) 0.0192(19) 0.0046(16) 0.0083(15) 0.0030(15)
O100 0.041(3) 0.041(2) 0.032(2) 0.000(2) 0.001(2) -0.017(2)
O101 0.031(2) 0.042(2) 0.037(2) -0.001(2) 0.001(2) -0.0103(19)
O102 0.120(6) 0.074(4) 0.115(6) -0.008(4) -0.008(5) -0.042(4)
O103 0.0134(18) 0.025(2) 0.0237(19) -0.0068(17) 0.0057(15) -0.0044(15)
O104 0.019(2) 0.040(2) 0.038(2) -0.010(2) 0.0068(19) -0.0104(19)
O105 0.019(2) 0.036(2) 0.055(3) 0.013(2) -0.004(2) -0.0025(19)
O106 0.016(2) 0.080(3) 0.042(3) 0.004(2) -0.006(2) -0.010(2)
O107 0.032(2) 0.036(2) 0.033(2) 0.004(2) 0.007(2) -0.0082(19)
O200 0.065(4) 0.107(5) 0.048(3) -0.036(3) 0.023(3) -0.013(4)
O201 0.036(3) 0.048(3) 0.054(3) 0.000(3) -0.004(3) -0.004(2)
O202 0.027(2) 0.055(3) 0.045(3) -0.016(2) 0.005(2) -0.007(2)
O203 0.043(3) 0.098(4) 0.068(4) -0.043(3) -0.001(3) 0.008(3)
O204 0.047(3) 0.054(3) 0.071(4) -0.012(3) -0.006(3) 0.021(3)
O205 0.026(2) 0.070(3) 0.048(3) -0.016(3) 0.007(2) 0.003(2)
O206 0.050(3) 0.059(3) 0.064(3) -0.021(3) 0.007(3) 0.010(3)
O207 0.019(2) 0.044(3) 0.052(3) 0.006(2) -0.001(2) 0.0061(19)
O208 0.027(2) 0.050(3) 0.054(3) 0.001(2) 0.009(2) 0.001(2)
O209 0.036(2) 0.030(2) 0.045(3) -0.003(2) -0.005(2) -0.002(2)
O210 0.017(2) 0.064(3) 0.044(3) -0.007(2) -0.005(2) 0.012(2)
N1 0.011(2) 0.032(3) 0.035(3) 0.003(2) 0.008(2) 0.005(2)
N2 0.0074(19) 0.026(2) 0.028(2) 0.0037(19) -0.0044(18) 0.0078(17)
N3 0.005(2) 0.038(3) 0.029(3) 0.003(2) -0.0025(19) 0.0045(19)
N4 0.010(2) 0.032(3) 0.021(2) 0.004(2) 0.0050(18) 0.0000(19)
N5 0.014(2) 0.025(2) 0.025(2) -0.0015(19) -0.0012(19) 0.0034(19)
N6 0.0057(17) 0.027(2) 0.028(2) 0.001(2) 0.0035(18) -0.0011(15)
N7 0.007(2) 0.024(2) 0.031(3) 0.002(2) 0.0035(19) 0.0060(18)
N8 0.0077(19) 0.035(3) 0.021(2) 0.001(2) -0.0071(19) 0.0016(19)
N9 0.016(2) 0.034(3) 0.030(2) 0.006(2) 0.0029(18) 0.004(2)
N10 0.0061(19) 0.026(2) 0.021(2) -0.0042(19) 0.0042(17) -0.0028(18)
N100 0.022(3) 0.046(3) 0.060(4) 0.013(3) -0.006(3) 0.002(3)
N101 0.025(3) 0.056(3) 0.031(3) -0.012(3) 0.012(2) -0.014(2)
N200 0.031(3) 0.056(3) 0.035(3) -0.010(3) 0.011(3) -0.009(3)
N201 0.027(3) 0.082(5) 0.057(4) -0.031(4) -0.001(3) 0.004(3)
C1 0.016(3) 0.030(3) 0.017(3) 0.000(2) 0.000(2) 0.003(2)
C2 0.006(2) 0.037(3) 0.028(3) 0.005(3) -0.002(2) 0.007(2)
C3 0.016(3) 0.033(3) 0.032(3) 0.008(3) 0.006(2) 0.003(2)
C4 0.008(2) 0.028(3) 0.029(3) 0.007(2) 0.002(2) 0.006(2)
C5 0.018(3) 0.038(3) 0.022(3) 0.004(3) 0.000(2) 0.004(3)
C6 0.010(3) 0.038(3) 0.034(3) 0.009(3) -0.001(2) 0.008(2)
C7 0.021(3) 0.034(3) 0.025(3) 0.008(2) 0.006(2) 0.017(2)
C8 0.020(3) 0.037(3) 0.039(4) -0.003(3) 0.001(3) 0.005(3)
C9 0.026(3) 0.030(3) 0.026(3) 0.006(3) -0.006(3) 0.005(3)
C10 0.014(3) 0.035(3) 0.026(3) -0.002(3) 0.000(2) -0.001(2)
C11 0.009(2) 0.041(3) 0.025(3) 0.003(3) 0.000(2) 0.004(2)
C12 0.012(3) 0.037(3) 0.034(3) 0.010(3) 0.005(2) -0.002(2)
C13 0.014(3) 0.030(3) 0.034(3) 0.003(3) 0.002(2) -0.003(2)
C14 0.018(3) 0.040(4) 0.047(4) 0.005(3) 0.000(3) 0.002(3)
C15 0.022(3) 0.040(3) 0.047(4) 0.007(3) -0.009(3) 0.003(3)
C16 0.010(3) 0.036(3) 0.064(5) -0.009(3) 0.003(3) -0.001(2)
C17 0.027(3) 0.037(3) 0.034(4) 0.003(3) 0.001(3) -0.008(3)
C18 0.019(3) 0.022(3) 0.036(3) -0.003(3) 0.002(3) 0.003(2)
C19 0.009(2) 0.030(3) 0.031(3) 0.003(3) -0.002(2) 0.005(2)
C20 0.006(2) 0.030(3) 0.027(3) 0.000(2) -0.001(2) 0.0038(19)
C21 0.008(2) 0.039(3) 0.032(3) -0.003(3) 0.000(2) 0.001(2)
C22 0.009(2) 0.034(3) 0.032(3) -0.005(3) -0.001(2) -0.006(2)
C23 0.013(3) 0.045(4) 0.033(3) 0.002(3) -0.005(2) 0.001(3)
C24 0.016(3) 0.049(4) 0.060(4) -0.013(4) -0.004(3) 0.000(3)
C25 0.021(3) 0.048(4) 0.046(4) -0.010(3) 0.007(3) -0.017(3)
C26 0.030(3) 0.048(3) 0.046(3) -0.002(3) 0.012(3) -0.021(3)
C27 0.019(3) 0.041(4) 0.047(4) 0.013(3) -0.008(3) -0.010(3)
C28 0.006(2) 0.030(3) 0.026(3) 0.007(2) -0.005(2) 0.001(2)
C29 0.013(3) 0.024(3) 0.030(3) -0.001(2) 0.002(2) 0.002(2)
C30 0.014(3) 0.031(3) 0.026(3) 0.006(3) -0.001(2) 0.010(2)
C31 0.009(2) 0.029(3) 0.023(3) 0.007(2) 0.002(2) -0.004(2)
C32 0.015(3) 0.038(3) 0.040(4) -0.007(3) -0.012(3) 0.010(3)
C33 0.021(3) 0.044(4) 0.051(4) -0.006(3) -0.015(3) -0.005(3)
C34 0.038(4) 0.034(3) 0.033(3) -0.006(3) -0.009(3) -0.003(3)
C35 0.034(3) 0.026(3) 0.037(4) 0.002(3) -0.003(3) 0.007(3)
C36 0.022(3) 0.028(3) 0.036(3) 0.009(3) -0.008(2) 0.010(3)
C37 0.008(2) 0.023(3) 0.031(3) -0.001(2) 0.005(2) -0.002(2)
C38 0.005(2) 0.030(3) 0.023(3) 0.003(2) -0.003(2) -0.001(2)
C39 0.015(3) 0.030(3) 0.032(3) 0.003(3) 0.000(2) 0.005(2)
C40 0.030(3) 0.028(3) 0.045(4) 0.001(3) 0.019(3) 0.009(2)
C41 0.034(3) 0.051(4) 0.059(5) -0.018(4) 0.023(3) -0.005(3)
C42 0.065(4) 0.065(4) 0.088(5) -0.005(4) 0.033(4) -0.003(4)
C43 0.087(5) 0.054(4) 0.065(4) 0.007(3) 0.050(4) 0.005(4)
C44 0.095(5) 0.051(4) 0.047(4) 0.001(3) 0.011(4) 0.024(4)
C45 0.081(5) 0.041(4) 0.029(4) 0.004(3) 0.016(4) 0.030(4)
C100 0.022(3) 0.038(4) 0.032(3) 0.004(3) 0.005(3) 0.004(3)
C101 0.021(3) 0.062(4) 0.032(4) -0.014(3) 0.003(3) -0.015(3)
C102 0.018(3) 0.045(4) 0.034(3) -0.006(3) 0.001(3) -0.004(3)
C103 0.024(3) 0.034(3) 0.042(4) -0.004(3) -0.002(3) -0.003(3)
C104 0.030(3) 0.055(4) 0.044(4) -0.015(4) -0.001(3) -0.004(3)
C105 0.027(3) 0.060(4) 0.044(4) -0.003(4) 0.004(3) 0.007(3)
C106 0.031(4) 0.062(5) 0.044(4) -0.003(4) -0.009(3) -0.007(3)
C107 0.025(3) 0.039(4) 0.062(5) -0.017(4) -0.002(3) -0.002(3)
C108 0.021(3) 0.047(4) 0.046(4) 0.006(3) -0.003(3) 0.004(3)

loop_
_atom_type_symbol
_atom_type_description
_atom_type_scat_dispersion_real
_atom_type_scat_dispersion_imag
_atom_type_scat_source
C C 0.0033 0.0016 'International Tables Vol C Tables 4.2.6.8 and 6.1.1.4'
H H 0.0000 0.0000 'International Tables Vol C Tables 4.2.6.8 and 6.1.1.4'
N N 0.0061 0.0033 'International Tables Vol C Tables 4.2.6.8 and 6.1.1.4'
O O 0.0106 0.0060 'International Tables Vol C Tables 4.2.6.8 and 6.1.1.4'
Cu Cu 0.3201 1.2651 'International Tables Vol C Tables 4.2.6.8 and 6.1.1.4'
Gd Gd -0.1653 3.9035 'International Tables Vol C Tables 4.2.6.8 and 6.1.1.4'

loop_
_geom_angle_atom_site_label_1
_geom_angle_atom_site_label_2
_geom_angle_atom_site_label_3
_geom_angle
O103 Gd1 O6 83.52(13)
O103 Gd1 O2 85.80(13)
O6 Gd1 O2 143.80(12)
O103 Gd1 O4 84.51(12)
O6 Gd1 O4 72.56(12)
O2 Gd1 O4 72.06(12)
O103 Gd1 O10 82.26(12)
O6 Gd1 O10 139.50(12)
O2 Gd1 O10 72.28(12)
O4 Gd1 O10 142.67(12)
O103 Gd1 O8 83.61(13)
O6 Gd1 O8 71.76(12)
O2 Gd1 O8 140.96(12)
O4 Gd1 O8 143.38(11)
O10 Gd1 O8 69.10(11)
O103 Gd1 O100 153.79(14)
O6 Gd1 O100 95.57(14)
O2 Gd1 O100 79.56(14)
O4 Gd1 O100 70.38(13)
O10 Gd1 O100 113.18(14)
O8 Gd1 O100 121.11(13)
O103 Gd1 O101 153.91(13)
O6 Gd1 O101 100.07(13)
O2 Gd1 O101 104.53(13)
O4 Gd1 O101 121.34(13)
O10 Gd1 O101 78.38(13)
O8 Gd1 O101 73.26(13)
O100 Gd1 O101 52.12(14)
O103 Gd1 N100 178.18(14)
O6 Gd1 N100 98.28(14)
O2 Gd1 N100 92.60(14)
O4 Gd1 N100 95.82(15)
O10 Gd1 N100 96.44(14)
O8 Gd1 N100 97.13(15)
O100 Gd1 N100 26.08(15)
O101 Gd1 N100 26.04(15)
N2 Cu1 O10 91.14(17)
N2 Cu1 O9 172.43(18)
O10 Cu1 O9 85.19(15)
N2 Cu1 N1 82.39(19)
O10 Cu1 N1 172.02(17)
O9 Cu1 N1 101.77(17)
N4 Cu2 O1 170.42(19)
N4 Cu2 O2 90.79(17)
O1 Cu2 O2 85.27(16)
N4 Cu2 N3 81.87(18)
O1 Cu2 N3 101.76(17)
O2 Cu2 N3 172.52(16)
N4 Cu2 O106 88.41(17)
O1 Cu2 O106 100.16(15)
O2 Cu2 O106 88.05(15)
N3 Cu2 O106 93.13(17)
N6 Cu3 O4 90.66(16)
N6 Cu3 O3 174.70(17)
O4 Cu3 O3 85.31(15)
N6 Cu3 N5 81.43(18)
O4 Cu3 N5 162.59(18)
O3 Cu3 N5 101.52(16)
N6 Cu3 O105 94.68(17)
O4 Cu3 O105 102.67(15)
O3 Cu3 O105 89.55(15)
N5 Cu3 O105 93.45(17)
N8 Cu4 O5 171.93(19)
N8 Cu4 O6 91.83(17)
O5 Cu4 O6 86.14(15)
N8 Cu4 N7 82.44(18)
O5 Cu4 N7 99.71(17)
O6 Cu4 N7 174.12(16)
N10 Cu5 O8 88.26(17)
N10 Cu5 O7 170.07(17)
O8 Cu5 O7 85.84(15)
N10 Cu5 N9 82.78(18)
O8 Cu5 N9 163.39(19)
O7 Cu5 N9 100.89(17)
N10 Cu5 O107 98.23(17)
O8 Cu5 O107 98.28(15)
O7 Cu5 O107 90.53(15)
N9 Cu5 O107 96.83(18)
C1 O1 Cu2 108.2(3)
N2 O2 Cu2 108.0(3)
N2 O2 Gd1 124.7(3)
Cu2 O2 Gd1 126.79(16)
C10 O3 Cu3 106.6(3)
N4 O4 Cu3 107.7(3)
N4 O4 Gd1 125.0(3)
Cu3 O4 Gd1 125.52(17)
C19 O5 Cu4 107.4(3)
N6 O6 Cu4 107.7(3)
N6 O6 Gd1 123.9(3)
Cu4 O6 Gd1 127.83(17)
C28 O7 Cu5 106.9(3)
N8 O8 Cu5 106.7(3)
N8 O8 Gd1 123.9(3)
Cu5 O8 Gd1 126.39(16)
C37 O9 Cu1 107.0(3)
N10 O10 Cu1 108.8(3)
N10 O10 Gd1 124.8(3)
Cu1 O10 Gd1 126.14(17)
N100 O100 Gd1 95.2(4)
N100 O101 Gd1 95.2(3)
C100 O103 Gd1 167.5(4)
C2 N1 Cu1 111.8(3)
C1 N2 O2 114.4(4)
C1 N2 Cu1 120.0(4)
O2 N2 Cu1 125.5(3)
C11 N3 Cu2 106.0(3)
C10 N4 O4 116.8(4)
C10 N4 Cu2 116.8(4)
O4 N4 Cu2 125.0(3)
C20 N5 Cu3 110.1(3)
C19 N6 O6 113.8(4)
C19 N6 Cu3 119.9(4)
O6 N6 Cu3 125.4(3)
C29 N7 Cu4 111.6(3)
C28 N8 O8 116.6(4)
C28 N8 Cu4 119.3(4)
O8 N8 Cu4 123.9(3)
C38 N9 Cu5 111.6(3)
C37 N10 O10 113.7(4)
C37 N10 Cu5 120.7(4)
O10 N10 Cu5 125.4(3)
O101 N100 O100 117.4(5)
O101 N100 O102 121.9(6)
O100 N100 O102 120.7(6)
O101 N100 Gd1 58.8(3)
O100 N100 Gd1 58.7(3)
O102 N100 Gd1 179.3(5)
O200 N200 O202 121.7(6)
O200 N200 O201 119.4(6)
O202 N200 O201 118.8(5)
O205 N201 O203 120.4(7)
O205 N201 O204 118.0(6)
O203 N201 O204 121.5(6)
O1 C1 N2 123.5(5)
O1 C1 C2 121.6(5)
N2 C1 C2 114.8(5)
N1 C2 C3 112.1(5)
N1 C2 C1 108.5(4)
C3 C2 C1 112.8(5)
C2 C3 C4 111.2(5)
C9 C4 C5 120.9(5)
C9 C4 C3 119.5(5)
C5 C4 C3 119.6(5)
C4 C5 C6 118.3(6)
C7 C6 C5 120.8(5)
C6 C7 C8 121.1(5)
C7 C8 C9 118.8(6)
C4 C9 C8 119.9(6)
N4 C10 O3 123.2(5)
N4 C10 C11 116.0(5)
O3 C10 C11 120.3(5)
N3 C11 C10 108.3(5)
N3 C11 C12 111.3(5)
C10 C11 C12 111.3(5)
C13 C12 C11 114.6(5)
C14 C13 C18 119.1(6)
C14 C13 C12 120.4(6)
C18 C13 C12 120.5(5)
C13 C14 C15 120.3(6)
C16 C15 C14 121.3(6)
C15 C16 C17 119.4(6)
C16 C17 C18 119.8(6)
C13 C18 C17 120.0(6)
O5 C19 N6 124.9(5)
O5 C19 C20 120.7(5)
N6 C19 C20 114.4(5)
N5 C20 C19 108.7(4)
N5 C20 C21 110.6(4)
C19 C20 C21 111.0(5)
C22 C21 C20 111.2(5)
C27 C22 C23 119.8(5)
C27 C22 C21 119.7(5)
C23 C22 C21 120.3(5)
C24 C23 C22 119.5(6)
C25 C24 C23 121.7(6)
C26 C25 C24 118.9(6)
C25 C26 C27 120.8(6)
C22 C27 C26 119.1(6)
N8 C28 O7 123.7(5)
N8 C28 C29 116.3(5)
O7 C28 C29 119.9(5)
N7 C29 C28 106.5(4)
N7 C29 C30 112.5(5)
C28 C29 C30 114.6(5)
C31 C30 C29 116.0(5)
C36 C31 C32 117.5(5)
C36 C31 C30 121.8(5)
C32 C31 C30 120.7(5)
C33 C32 C31 120.6(6)
C34 C33 C32 120.6(6)
C33 C34 C35 119.8(6)
C36 C35 C34 119.9(6)
C35 C36 C31 121.5(5)
O9 C37 N10 125.2(5)
O9 C37 C38 120.3(4)
N10 C37 C38 114.5(5)
N9 C38 C37 110.0(4)
N9 C38 C39 112.2(4)
C37 C38 C39 111.1(4)
C40 C39 C38 111.5(5)
C41 C40 C45 119.4(7)
C41 C40 C39 118.9(6)
C45 C40 C39 121.6(6)
C40 C41 C42 118.7(8)
C43 C42 C41 121.8(9)
C42 C43 C44 120.9(9)
C43 C44 C45 120.0(9)
C44 C45 C40 119.1(8)
O104 C100 O103 126.2(6)
O104 C100 C101 117.6(6)
O103 C100 C101 116.2(5)
N101 C101 C100 108.3(5)
N101 C101 C102 107.3(5)
C100 C101 C102 106.9(5)
C103 C102 C101 112.7(5)
C104 C103 C108 119.3(6)
C104 C103 C102 120.8(6)
C108 C103 C102 119.9(6)
C103 C104 C105 122.4(7)
C104 C105 C106 118.4(7)
C105 C106 C107 119.7(7)
C108 C107 C106 120.6(7)
C107 C108 C103 119.5(6)

loop_
_geom_bond_atom_site_label_1
_geom_bond_atom_site_label_2
_geom_bond_distance
Gd1 O103 2.280(4)
Gd1 O6 2.404(3)
Gd1 O2 2.410(4)
Gd1 O4 2.425(3)
Gd1 O10 2.441(3)
Gd1 O8 2.470(4)
Gd1 O100 2.489(4)
Gd1 O101 2.491(4)
Gd1 N100 2.901(6)
Cu1 N2 1.897(5)
Cu1 O10 1.931(4)
Cu1 O9 1.947(4)
Cu1 N1 2.000(5)
Cu2 N4 1.909(4)
Cu2 O1 1.920(4)
Cu2 O2 1.932(4)
Cu2 N3 2.041(5)
Cu2 O106 2.894(5)
Cu3 N6 1.892(5)
Cu3 O4 1.936(3)
Cu3 O3 1.960(4)
Cu3 N5 2.023(4)
Cu3 O105 2.363(4)
Cu4 N8 1.900(4)
Cu4 O5 1.922(4)
Cu4 O6 1.929(4)
Cu4 N7 1.970(5)
Cu5 N10 1.905(4)
Cu5 O8 1.935(4)
Cu5 O7 1.944(4)
Cu5 N9 2.023(4)
Cu5 O107 2.425(4)
O1 C1 1.292(7)
O2 N2 1.404(5)
O3 C10 1.304(7)
O4 N4 1.382(6)
O5 C19 1.287(7)
O6 N6 1.420(5)
O7 C28 1.311(6)
O8 N8 1.416(5)
O9 C37 1.291(6)
O10 N10 1.409(5)
O100 N100 1.281(7)
O101 N100 1.279(7)
O102 N100 1.502(9)
O103 C100 1.238(7)
O104 C100 1.228(7)
O200 N200 1.238(7)
O201 N200 1.269(7)
O202 N200 1.249(7)
O203 N201 1.276(9)
O204 N201 1.288(8)
O205 N201 1.266(8)
N1 C2 1.491(7)
N2 C1 1.306(7)
N3 C11 1.482(7)
N4 C10 1.297(7)
N5 C20 1.490(7)
N6 C19 1.309(7)
N7 C29 1.510(7)
N8 C28 1.272(7)
N9 C38 1.492(7)
N10 C37 1.302(7)
N101 C101 1.496(8)
C1 C2 1.521(7)
C2 C3 1.515(8)
C3 C4 1.535(7)
C4 C9 1.387(8)
C4 C5 1.393(8)
C5 C6 1.410(8)
C6 C7 1.366(8)
C7 C8 1.389(9)
C8 C9 1.410(8)
C10 C11 1.493(8)
C11 C12 1.546(9)
C12 C13 1.526(8)
C13 C14 1.376(9)
C13 C18 1.401(9)
C14 C15 1.400(9)
C15 C16 1.367(9)
C16 C17 1.389(9)
C17 C18 1.412(9)
C19 C20 1.517(7)
C20 C21 1.534(8)
C21 C22 1.522(7)
C22 C27 1.388(9)
C22 C23 1.400(8)
C23 C24 1.396(9)
C24 C25 1.381(10)
C25 C26 1.375(10)
C26 C27 1.429(9)
C28 C29 1.523(7)
C29 C30 1.543(8)
C30 C31 1.501(8)
C31 C36 1.391(8)
C31 C32 1.414(8)
C32 C33 1.384(9)
C33 C34 1.357(9)
C34 C35 1.404(9)
C35 C36 1.371(9)
C37 C38 1.534(7)
C38 C39 1.545(8)
C39 C40 1.519(8)
C40 C41 1.388(9)
C40 C45 1.388(10)
C41 C42 1.404(12)
C42 C43 1.293(13)
C43 C44 1.385(13)
C44 C45 1.388(11)
C100 C101 1.543(9)
C101 C102 1.560(10)
C102 C103 1.507(8)
C103 C104 1.387(9)
C103 C108 1.398(9)
C104 C105 1.388(10)
C105 C106 1.393(10)
C106 C107 1.422(10)
C107 C108 1.383(9)

loop_
_geom_hbond_atom_site_label_D
_geom_hbond_atom_site_label_H
_geom_hbond_atom_site_label_A
_geom_hbond_distance_DH
_geom_hbond_distance_HA
_geom_hbond_distance_DA
_geom_hbond_angle_DHA
_geom_hbond_site_symmetry_A
N1 H1A O207 0.92 2.18 3.023(6) 152.5 .
N1 H1B O204 0.92 2.09 2.940(7) 152.4 .
N3 H3B O200 0.92 2.21 3.054(8) 151.7 2_564
N5 H5A O209 0.92 2.09 2.908(6) 147.3 4
N5 H5B O106 0.92 2.49 3.124(7) 126.7 4
N7 H7A O104 0.92 1.91 2.795(6) 162.0 3_645
N9 H9A O204 0.92 2.06 2.974(7) 172.8 3_545
N9 H9B O202 0.92 2.57 3.220(7) 127.7 .
N101 H10A O205 0.91 1.93 2.820(8) 167.4 .
N101 H10B O202 0.91 1.99 2.869(7) 161.2 .
N101 H10C O8 0.91 2.45 3.300(7) 156.5 .
N101 H10C O10 0.91 2.46 3.154(6) 133.6 .
N101 H10C N10 0.91 2.56 3.217(7) 129.5 .
